data_7061984
loop_
_publ_author_name
'Hulushe, Siya T.'
'Malan, Frederick P.'
'Hosten, Eric C.'
'Lobb, Kevin A.'
'Khanye, Setshaba D.'
'Watkins, Gareth M.'

_publ_section_title
;
 Photo-and thermoresponsive N-salicylideneaniline derivatives: solid-state
 studies and structural aspects
;
_journal_name_full 'New Journal of Chemistry'
_journal_paper_doi 10.1039/D1NJ03056F
_journal_year 2022
_chemical_formula_moiety 'C13 H9 Br N2 O3'
_chemical_formula_sum 'C13 H8 Br0.25 Cl N2 O3'
_chemical_formula_weight 295.64
_chemical_properties_physical Light-sensitive,Photo-sensitive
_space_group_crystal_system monoclinic
_space_group_IT_number 14
_space_group_name_Hall '-P 2ybc'
_space_group_name_H-M_alt 'P 1 21/c 1'
_atom_sites_solution_hydrogens geom
_atom_sites_solution_primary dual
_audit_creation_date 2022-02-24
_audit_creation_method
;
Olex2 1.3-ac4
(compiled 2018.12.05 svn.r3537 for Rigaku Oxford Diffraction, GUI svn.r5625)
;
_audit_update_record
;
2022-03-04 deposited with the CCDC.	2022-10-24 downloaded from the CCDC.
;
_cell_angle_alpha 90
_cell_angle_beta 93.6690(10)
_cell_angle_gamma 90
_cell_formula_units_Z 4
_cell_length_a 7.44030(10)
_cell_length_b 11.5220(2)
_cell_length_c 14.0179(2)
_cell_measurement_reflns_used 12756
_cell_measurement_temperature 149.99(10)
_cell_measurement_theta_max 78.2260
_cell_measurement_theta_min 3.1770
_cell_volume 1199.25(3)
_computing_cell_refinement 'CrysAlisPro 1.171.41.123a (Rigaku OD, 2022)'
_computing_data_collection 'CrysAlisPro 1.171.41.123a (Rigaku OD, 2022)'
_computing_data_reduction 'CrysAlisPro 1.171.41.123a (Rigaku OD, 2022)'
_computing_molecular_graphics 'Olex2 (Dolomanov et al., 2009)'
_computing_publication_material 'Olex2 (Dolomanov et al., 2009)'
_computing_structure_refinement 'ShelXL (Sheldrick, 2015)'
_computing_structure_solution 'ShelXT (Sheldrick, 2015)'
_diffrn_ambient_environment N~2~
_diffrn_ambient_temperature 149.99(10)
_diffrn_detector 'Hybrid Pixel Array Detector'
_diffrn_detector_area_resol_mean 10.0000
_diffrn_detector_type HyPix
_diffrn_measured_fraction_theta_full 0.999
_diffrn_measured_fraction_theta_max 0.970
_diffrn_measurement_details
;
List of Runs (angles in degrees, time in seconds):

  # Type    Start    End  Width  t~exp~   \w     \q     \k     \f   Frames
#--------------------------------------------------------------------------
  1  \w     27.00 119.00   0.50    0.05    --   46.83  71.00 141.00  184
  2  \w     32.00 118.00   0.50    0.05    --   46.83  57.00  90.00  172
  3  \w     32.00 118.00   0.50    0.05    --   46.83  57.00 -90.00  172
  4  \w     32.00 118.00   0.50    0.05    --   46.83  57.00-150.00  172
  5  \w     -5.00  29.00   0.50    0.05    --  -46.83  19.00-120.00   68
  6  \w     -5.00  29.00   0.50    0.05    --  -46.83  19.00 -60.00   68
  7  \w    -67.00  26.00   0.50    0.05    --  -46.83  71.00 141.00  186
  8  \w     90.00 178.00   0.50    0.06    --  110.25  71.00 141.00  176
  9  \w     97.00 175.00   0.50    0.06    --  110.25  15.00 120.00  156
 10  \w     98.00 178.00   0.50    0.06    --  110.25  45.00  60.00  160
 11  \w     94.00 178.00   0.50    0.06    --  110.25  61.00  90.00  168
 12  \w     97.00 175.00   0.50    0.06    --  110.25  15.00  30.00  156
 13  \w     97.00 175.00   0.50    0.06    --  110.25  15.00 -90.00  156
 14  \w     97.00 175.00   0.50    0.06    --  110.25  15.00-150.00  156
 15  \w    -25.00  67.00   0.50    0.05    --   46.83 -71.00  11.00  184
 16  \w     38.00  80.00   0.50    0.06    --  110.25 -61.00-120.00   84
 17  \w     38.00 131.00   0.50    0.06    --  110.25 -71.00  11.00  186
 18  \w     38.00  80.00   0.50    0.06    --  110.25 -61.00  30.00   84
 19  \w     38.00  80.00   0.50    0.06    --  110.25 -61.00  90.00   84
 20  \w     38.00  80.00   0.50    0.06    --  110.25 -61.00 150.00   84
 21  \w    -27.00  13.00   0.50    0.05    --   46.83 -19.00   0.00   80
 22  \w     38.00 106.00   0.50    0.06    --  110.25 -94.00   0.00  136
 23  \w     38.00 106.00   0.50    0.06    --  110.25 -94.00 -90.00  136
 24  \w     38.00 111.00   0.50    0.06    --  110.25-125.00-150.00  146
 25  \w     38.00 106.00   0.50    0.06    --  110.25 -94.00-120.00  136
 26  \w     18.00  95.00   0.50    0.05    --   46.83-125.00-120.00  154
 27  \w   -122.00 -29.00   0.50    0.06    -- -102.00  71.00 141.00  186
 28  \w    -72.00 -29.00   0.50    0.06    -- -102.00  61.00   0.00   86
 29  \w    -72.00 -29.00   0.50    0.06    -- -102.00  61.00 -30.00   86
 30  \w   -175.00 -82.00   0.50    0.06    -- -102.00 -71.00  11.00  186
 31  \w   -118.00 -24.00   0.50    0.05    --  -46.83 -77.00  30.00  188
;
_diffrn_measurement_device 'four-circle diffractometer'
_diffrn_measurement_device_type 'XtaLAB Synergy R, DW system, HyPix'
_diffrn_measurement_method '\w scans'
_diffrn_orient_matrix_type 'CrysAlisPro convention (1999,Acta A55,543-557)'
_diffrn_orient_matrix_UB_11 -0.1596821000
_diffrn_orient_matrix_UB_12 -0.0251499000
_diffrn_orient_matrix_UB_13 0.0616433000
_diffrn_orient_matrix_UB_21 0.1024219000
_diffrn_orient_matrix_UB_22 -0.1044571000
_diffrn_orient_matrix_UB_23 0.0453954000
_diffrn_orient_matrix_UB_31 0.0840860000
_diffrn_orient_matrix_UB_32 0.0795360000
_diffrn_orient_matrix_UB_33 0.0791782000
_diffrn_radiation_monochromator mirror
_diffrn_radiation_probe x-ray
_diffrn_radiation_type CuK\a
_diffrn_radiation_wavelength 1.54184
_diffrn_reflns_av_R_equivalents 0.0318
_diffrn_reflns_av_unetI/netI 0.0156
_diffrn_reflns_Laue_measured_fraction_full 0.999
_diffrn_reflns_Laue_measured_fraction_max 0.970
_diffrn_reflns_limit_h_max 9
_diffrn_reflns_limit_h_min -9
_diffrn_reflns_limit_k_max 14
_diffrn_reflns_limit_k_min -13
_diffrn_reflns_limit_l_max 17
_diffrn_reflns_limit_l_min -17
_diffrn_reflns_number 14931
_diffrn_reflns_point_group_measured_fraction_full 0.999
_diffrn_reflns_point_group_measured_fraction_max 0.970
_diffrn_reflns_theta_full 67.684
_diffrn_reflns_theta_max 78.955
_diffrn_reflns_theta_min 4.973
_diffrn_source 'Rotating-anode X-ray tube'
_diffrn_source_type 'Rigaku (Cu) X-ray Source'
_exptl_absorpt_coefficient_mu 3.876
_exptl_absorpt_correction_T_max 1.00000
_exptl_absorpt_correction_T_min 0.37043
_exptl_absorpt_correction_type multi-scan
_exptl_absorpt_process_details
;
CrysAlisPro 1.171.41.123a (Rigaku Oxford Diffraction, 2022)
Empirical absorption correction using spherical harmonics,
implemented in SCALE3 ABSPACK scaling algorithm.
;
_exptl_crystal_density_diffrn 1.637
_exptl_crystal_F_000 599
_refine_diff_density_max 0.443
_refine_diff_density_min -0.566
_refine_diff_density_rms 0.064
_refine_ls_extinction_method none
_refine_ls_goodness_of_fit_ref 1.037
_refine_ls_hydrogen_treatment constr
_refine_ls_matrix_type full
_refine_ls_number_parameters 173
_refine_ls_number_reflns 2522
_refine_ls_number_restraints 0
_refine_ls_restrained_S_all 1.037
_refine_ls_R_factor_all 0.0265
_refine_ls_R_factor_gt 0.0256
_refine_ls_shift/su_max 0.001
_refine_ls_shift/su_mean 0.000
_refine_ls_structure_factor_coef Fsqd
_refine_ls_weighting_details 'w=1/[\s^2^(Fo^2^)+(0.0349P)^2^+1.0760P] where P=(Fo^2^+2Fc^2^)/3'
_refine_ls_weighting_scheme calc
_refine_ls_wR_factor_gt 0.0677
_refine_ls_wR_factor_ref 0.0683
_reflns_Friedel_coverage 0.000
_reflns_number_gt 2429
_reflns_number_total 2522
_reflns_threshold_expression 'I > 2\s(I)'
_cod_data_source_file d1nj03056f3.cif
_cod_data_source_block sh36_150_auto
_cod_database_code 7061984
_shelx_shelxl_version_number 2016/6
_chemical_oxdiff_formula 'C10 H10 N4 O4 Cl'
_shelx_space_group_comment
;
The symmetry employed for this shelxl refinement is uniquely defined
by the following loop, which should always be used as a source of
symmetry information in preference to the above space-group names.
They are only intended as comments.
;
_diffrn_oxdiff_digest_frames
;
01d72d15dfc8ca018cf6ffa3eef2a36f71000411571
;
_reflns_odcompleteness_completeness 99.88
_reflns_odcompleteness_iscentric 1
_reflns_odcompleteness_theta 71.98
_olex2_refinement_description
;
1. Fixed Uiso
 At 1.2 times of:
  All C(H) groups
 At 1.5 times of:
  All O(H) groups
2.a Aromatic/amide H refined with riding coordinates:
 C2(H2), C5(H5), C4(H4), C13(H13), C7(H7), C11(H11), C10(H10), C12(H12)
2.b Idealised tetrahedral OH refined as rotating group:
 O19(H19)
;
_olex2_submission_special_instructions 'No special instructions were received'
_oxdiff_exptl_absorpt_empirical_details
;
Empirical correction (ABSPACK) includes:
- Absorption correction using spherical harmonics
- Frame scaling
;
_oxdiff_exptl_absorpt_empirical_full_max 2.970
_oxdiff_exptl_absorpt_empirical_full_min 0.621

loop_
_space_group_symop_operation_xyz
'x, y, z'
'-x, y+1/2, -z+1/2'
'-x, -y, -z'
'x, -y-1/2, z-1/2'

loop_
_atom_site_label
_atom_site_type_symbol
_atom_site_fract_x
_atom_site_fract_y
_atom_site_fract_z
_atom_site_U_iso_or_equiv
_atom_site_adp_type
_atom_site_occupancy
_atom_site_site_symmetry_order
_atom_site_calc_flag
_atom_site_refinement_flags_posn
_atom_site_refinement_flags_adp
_atom_site_refinement_flags_occupancy
_atom_site_disorder_assembly
_atom_site_disorder_group
Br1 Br 0.91070(3) 0.60402(2) 0.76032(2) 0.03005(9) Uani 1 1 d . . . . .
O19 O 0.88965(19) 0.35546(12) 0.59477(9) 0.0282(3) Uani 1 1 d . . . . .
H19 H 0.880864 0.427641 0.601516 0.042 Uiso 1 1 calc GR . . . .
O21 O 0.5795(2) 0.11430(13) 0.22177(12) 0.0369(4) Uani 1 1 d . . . . .
O20 O 0.5481(2) 0.29427(15) 0.18052(11) 0.0425(4) Uani 1 1 d . . . . .
N8 N 0.7846(2) 0.56622(14) 0.55223(11) 0.0223(3) Uani 1 1 d . . . . .
N16 N 0.5937(2) 0.21870(16) 0.23863(11) 0.0289(4) Uani 1 1 d . . . . .
C3 C 0.6676(2) 0.25483(16) 0.33270(13) 0.0234(4) Uani 1 1 d . . . . .
C2 C 0.6546(2) 0.37008(17) 0.35773(13) 0.0235(4) Uani 1 1 d . . . . .
H2 H 0.596857 0.424026 0.314632 0.028 Uiso 1 1 calc R . . . .
C1 C 0.7270(2) 0.40680(15) 0.44714(13) 0.0212(4) Uani 1 1 d . . . . .
C9 C 0.7721(2) 0.68450(16) 0.57722(13) 0.0223(4) Uani 1 1 d . . . . .
C6 C 0.8134(2) 0.32443(16) 0.50948(13) 0.0228(4) Uani 1 1 d . . . . .
C14 C 0.8248(2) 0.71780(16) 0.67115(13) 0.0225(4) Uani 1 1 d . . . . .
C5 C 0.8205(3) 0.20736(17) 0.48274(14) 0.0268(4) Uani 1 1 d . . . . .
H5 H 0.875323 0.151968 0.525550 0.032 Uiso 1 1 calc R . . . .
C4 C 0.7481(3) 0.17254(17) 0.39442(14) 0.0258(4) Uani 1 1 d . . . . .
H4 H 0.752943 0.093364 0.375861 0.031 Uiso 1 1 calc R . . . .
C13 C 0.8169(3) 0.83201(17) 0.70078(14) 0.0273(4) Uani 1 1 d . . . . .
H13 H 0.854932 0.852476 0.764551 0.033 Uiso 1 1 calc R . . . .
C7 C 0.7124(2) 0.52798(16) 0.47294(13) 0.0231(4) Uani 1 1 d . . . . .
H7 H 0.648297 0.579852 0.430485 0.028 Uiso 1 1 calc R . . . .
C11 C 0.7028(3) 0.88596(17) 0.54323(16) 0.0308(4) Uani 1 1 d . . . . .
H11 H 0.660427 0.943873 0.499074 0.037 Uiso 1 1 calc R . . . .
C10 C 0.7136(3) 0.77197(17) 0.51367(14) 0.0278(4) Uani 1 1 d . . . . .
H10 H 0.680773 0.752759 0.448991 0.033 Uiso 1 1 calc R . . . .
C12 C 0.7531(3) 0.91657(18) 0.63676(16) 0.0303(4) Uani 1 1 d . . . . .
H12 H 0.743893 0.994949 0.656923 0.036 Uiso 1 1 calc R . . . .

loop_
_atom_site_aniso_label
_atom_site_aniso_U_11
_atom_site_aniso_U_22
_atom_site_aniso_U_33
_atom_site_aniso_U_23
_atom_site_aniso_U_13
_atom_site_aniso_U_12
Br1 0.04250(15) 0.02644(13) 0.02033(12) 0.00228(7) -0.00494(9) -0.00297(8)
O19 0.0382(7) 0.0245(7) 0.0210(6) -0.0010(5) -0.0059(5) 0.0020(6)
O21 0.0407(9) 0.0326(8) 0.0376(8) -0.0172(6) 0.0045(7) -0.0079(6)
O20 0.0561(10) 0.0428(9) 0.0267(7) -0.0057(7) -0.0123(7) 0.0037(8)
N8 0.0273(8) 0.0198(7) 0.0196(7) -0.0014(6) -0.0001(6) -0.0012(6)
N16 0.0288(8) 0.0317(9) 0.0261(9) -0.0099(7) 0.0006(7) -0.0030(7)
C3 0.0243(8) 0.0249(9) 0.0210(9) -0.0039(7) 0.0020(7) -0.0032(7)
C2 0.0261(9) 0.0239(9) 0.0201(8) -0.0013(7) -0.0012(7) -0.0005(7)
C1 0.0240(8) 0.0204(9) 0.0194(8) -0.0012(6) 0.0017(7) -0.0020(7)
C9 0.0245(8) 0.0208(9) 0.0214(8) -0.0013(7) -0.0001(7) -0.0019(7)
C6 0.0255(8) 0.0240(9) 0.0187(8) -0.0003(7) 0.0009(7) -0.0004(7)
C14 0.0243(8) 0.0226(9) 0.0206(8) 0.0015(7) 0.0005(7) -0.0030(7)
C5 0.0315(9) 0.0218(9) 0.0273(9) 0.0018(7) 0.0023(7) 0.0029(7)
C4 0.0294(9) 0.0202(9) 0.0283(9) -0.0033(7) 0.0048(7) -0.0017(7)
C13 0.0306(9) 0.0262(10) 0.0250(9) -0.0057(8) 0.0016(7) -0.0049(8)
C7 0.0280(9) 0.0208(9) 0.0203(8) 0.0012(7) -0.0002(7) -0.0004(7)
C11 0.0353(10) 0.0226(10) 0.0337(11) 0.0030(8) -0.0038(9) 0.0012(8)
C10 0.0349(10) 0.0236(9) 0.0241(9) -0.0001(7) -0.0043(8) -0.0016(8)
C12 0.0337(10) 0.0212(9) 0.0359(11) -0.0057(8) 0.0024(8) -0.0025(8)

loop_
_atom_type_symbol
_atom_type_description
_atom_type_scat_dispersion_real
_atom_type_scat_dispersion_imag
_atom_type_scat_source
C C 0.0181 0.0091 'International Tables Vol C Tables 4.2.6.8 and 6.1.1.4'
H H 0.0000 0.0000 'International Tables Vol C Tables 4.2.6.8 and 6.1.1.4'
Cl Cl 0.3639 0.7018 'International Tables Vol C Tables 4.2.6.8 and 6.1.1.4'
N N 0.0311 0.0180 'International Tables Vol C Tables 4.2.6.8 and 6.1.1.4'
O O 0.0492 0.0322 'International Tables Vol C Tables 4.2.6.8 and 6.1.1.4'
Br Br -0.6763 1.2805 'International Tables Vol C Tables 4.2.6.8 and 6.1.1.4'

loop_
_geom_angle_atom_site_label_1
_geom_angle_atom_site_label_2
_geom_angle_atom_site_label_3
_geom_angle
_geom_angle_site_symmetry_1
_geom_angle_site_symmetry_3
_geom_angle_publ_flag
C7 N8 C9 121.10(16) . . ?
O21 N16 C3 118.47(18) . . ?
O20 N16 O21 123.42(17) . . ?
O20 N16 C3 118.11(17) . . ?
C2 C3 N16 118.49(17) . . ?
C2 C3 C4 122.15(17) . . ?
C4 C3 N16 119.35(17) . . ?
C3 C2 C1 119.36(17) . . ?
C2 C1 C6 118.96(17) . . ?
C2 C1 C7 119.01(17) . . ?
C6 C1 C7 122.03(17) . . ?
C14 C9 N8 118.55(16) . . ?
C10 C9 N8 124.16(17) . . ?
C10 C9 C14 117.28(17) . . ?
O19 C6 C1 121.45(17) . . ?
O19 C6 C5 118.34(17) . . ?
C5 C6 C1 120.21(17) . . ?
C9 C14 Br1 119.49(14) . . ?
C13 C14 Br1 118.66(14) . . ?
C13 C14 C9 121.84(17) . . ?
C4 C5 C6 120.07(18) . . ?
C5 C4 C3 119.20(17) . . ?
C14 C13 C12 119.57(18) . . ?
N8 C7 C1 120.94(17) . . ?
C10 C11 C12 120.55(19) . . ?
C11 C10 C9 121.13(18) . . ?
C11 C12 C13 119.58(18) . . ?

loop_
_geom_bond_atom_site_label_1
_geom_bond_atom_site_label_2
_geom_bond_distance
_geom_bond_site_symmetry_2
_geom_bond_publ_flag
Br1 C14 1.8940(18) . ?
O19 C6 1.339(2) . ?
O21 N16 1.229(2) . ?
O20 N16 1.225(2) . ?
N8 C9 1.412(2) . ?
N8 C7 1.281(2) . ?
N16 C3 1.457(2) . ?
C3 C2 1.379(3) . ?
C3 C4 1.393(3) . ?
C2 C1 1.398(3) . ?
C1 C6 1.416(3) . ?
C1 C7 1.448(3) . ?
C9 C14 1.403(2) . ?
C9 C10 1.396(3) . ?
C6 C5 1.402(3) . ?
C14 C13 1.382(3) . ?
C5 C4 1.378(3) . ?
C13 C12 1.388(3) . ?
C11 C10 1.381(3) . ?
C11 C12 1.386(3) . ?
